data_4024293
loop_
_publ_author_name
'Eric Fillion'
'Ashraf Wilsily'
'Dan Fishlock'

_publ_section_title
;
Probing Persistent Intramolecular C-H...X (X = O, S, Br, Cl, and F)
Bonding in Solution Using Benzyl Meldrum's Acid Derivatives
;
_journal_name_full 'Journal of Organic Chemistry'
_journal_page_first 1259
_journal_page_last 1267
_journal_paper_doi 10.1021/jo802311w
_journal_volume 74
_journal_year 2009
_chemical_formula_sum 'C15 H18 O6'
_chemical_formula_weight 294.29
_chemical_name_systematic
; 
 ? 
;
_space_group_IT_number 14
_symmetry_cell_setting monoclinic
_symmetry_space_group_name_Hall '-P 2ybc'
_symmetry_space_group_name_H-M 'P 1 21/c 1'
_atom_sites_solution_hydrogens geom
_atom_sites_solution_primary direct
_atom_sites_solution_secondary difmap
_audit_creation_method SHELXL-97
_cell_angle_alpha 90.00
_cell_angle_beta 104.548(4)
_cell_angle_gamma 90.00
_cell_formula_units_Z 4
_cell_length_a 7.4134(14)
_cell_length_b 20.429(4)
_cell_length_c 9.8491(19)
_cell_measurement_reflns_used 7261
_cell_measurement_temperature 180(1)
_cell_measurement_theta_max 30.08
_cell_measurement_theta_min 2.36
_cell_volume 1443.8(5)
_computing_cell_refinement SAINT
_computing_data_collection SMART
_computing_data_reduction SAINT
_computing_molecular_graphics SHELXTL
_computing_publication_material SHELXTL
_computing_structure_refinement SHELXTL
_computing_structure_solution SHELXTL
_diffrn_ambient_temperature 180(1)
_diffrn_measured_fraction_theta_full 0.997
_diffrn_measured_fraction_theta_max 0.997
_diffrn_measurement_device_type 'Bruker APEX'
_diffrn_measurement_method Omega
_diffrn_radiation_monochromator graphite
_diffrn_radiation_source 'fine-focus sealed tube'
_diffrn_radiation_type MoK\a
_diffrn_radiation_wavelength 0.71073
_diffrn_reflns_av_R_equivalents 0.0306
_diffrn_reflns_av_sigmaI/netI 0.0270
_diffrn_reflns_limit_h_max 9
_diffrn_reflns_limit_h_min -9
_diffrn_reflns_limit_k_max 26
_diffrn_reflns_limit_k_min -26
_diffrn_reflns_limit_l_max 12
_diffrn_reflns_limit_l_min -12
_diffrn_reflns_number 10218
_diffrn_reflns_theta_full 27.88
_diffrn_reflns_theta_max 27.88
_diffrn_reflns_theta_min 1.99
_exptl_absorpt_coefficient_mu 0.105
_exptl_absorpt_correction_type none
_exptl_crystal_colour Colourless
_exptl_crystal_density_diffrn 1.354
_exptl_crystal_density_method 'not measured'
_exptl_crystal_description Plate
_exptl_crystal_F_000 624
_exptl_crystal_size_max 0.34
_exptl_crystal_size_mid 0.29
_exptl_crystal_size_min 0.10
_refine_diff_density_max 0.259
_refine_diff_density_min -0.218
_refine_diff_density_rms 0.040
_refine_ls_extinction_coef 0.0168(12)
_refine_ls_extinction_expression Fc^*^=kFc[1+0.001xFc^2^\l^3^/sin(2\q)]^-1/4^
_refine_ls_extinction_method SHELXL
_refine_ls_goodness_of_fit_ref 2.156
_refine_ls_hydrogen_treatment mixed
_refine_ls_matrix_type full
_refine_ls_number_parameters 199
_refine_ls_number_reflns 3431
_refine_ls_number_restraints 0
_refine_ls_restrained_S_all 2.156
_refine_ls_R_factor_all 0.0480
_refine_ls_R_factor_gt 0.0414
_refine_ls_shift/su_max 0.000
_refine_ls_shift/su_mean 0.000
_refine_ls_structure_factor_coef Fsqd
_refine_ls_weighting_details 'calc w=1/[\s^2^(Fo^2^)+(0.0100P)^2^+0.0000P] where P=(Fo^2^+2Fc^2^)/3'
_refine_ls_weighting_scheme calc
_refine_ls_wR_factor_gt 0.0756
_refine_ls_wR_factor_ref 0.0765
_reflns_number_gt 2942
_reflns_number_total 3431
_reflns_threshold_expression >2sigma(I)
_cod_data_source_file jo802311w_si_002.cif
_cod_data_source_block ef1233m
_cod_depositor_comments
;
The following automatic conversions were performed:
'_symmetry_cell_setting' value 'Monoclinic' changed to 'monoclinic'
according to '/home/saulius/struct/CIF-dictionaries/cif_core.dic'
dictionary named 'cif_core.dic' version 2.4.1 from
2010-06-29.

'_exptl_absorpt_correction_type' value 'None' changed to
'none' according to '/home/saulius/struct/CIF-dictionaries/cif_core.dic'
dictionary named 'cif_core.dic' version 2.4.1 from 2010-06-29.

Automatic conversion script
Id: cif_fix_enum 1527 2010-12-29 10:47:43Z saulius 
;
_cod_original_sg_symbol_H-M P2(1)/c
_cod_database_code 4024293

loop_
_symmetry_equiv_pos_as_xyz
'x, y, z'
'-x, y+1/2, -z+1/2'
'-x, -y, -z'
'x, -y-1/2, z-1/2'

loop_
_atom_site_label
_atom_site_type_symbol
_atom_site_fract_x
_atom_site_fract_y
_atom_site_fract_z
_atom_site_U_iso_or_equiv
_atom_site_adp_type
_atom_site_occupancy
_atom_site_symmetry_multiplicity
_atom_site_calc_flag
_atom_site_refinement_flags
_atom_site_disorder_assembly
_atom_site_disorder_group
O1 O -0.09587(11) 0.34272(4) 0.19206(8) 0.0321(2) Uani 1 1 d . . .
C2 C -0.10484(16) 0.38311(6) 0.07043(13) 0.0303(3) Uani 1 1 d . . .
O3 O 0.08006(11) 0.39409(4) 0.05158(9) 0.0332(2) Uani 1 1 d . . .
C4 C 0.20933(17) 0.34573(6) 0.07502(13) 0.0299(3) Uani 1 1 d . . .
C5 C 0.15490(16) 0.28165(6) 0.12927(12) 0.0262(3) Uani 1 1 d . . .
C6 C 0.02051(16) 0.29109(6) 0.22044(12) 0.0282(3) Uani 1 1 d . . .
C7 C -0.17131(19) 0.44900(6) 0.10741(15) 0.0440(4) Uani 1 1 d . . .
H7X H -0.2994 0.4451 0.1169 0.066 Uiso 1 1 calc R . .
H7Y H -0.1677 0.4805 0.0331 0.066 Uiso 1 1 calc R . .
H7Z H -0.0901 0.4642 0.1963 0.066 Uiso 1 1 calc R . .
C8 C -0.22927(17) 0.35264(6) -0.05820(13) 0.0348(3) Uani 1 1 d . . .
H8X H -0.1789 0.3099 -0.0752 0.052 Uiso 1 1 calc R . .
H8Y H -0.2356 0.3812 -0.1392 0.052 Uiso 1 1 calc R . .
H8Z H -0.3546 0.3469 -0.0441 0.052 Uiso 1 1 calc R . .
O9 O 0.35875(12) 0.35695(4) 0.05361(10) 0.0435(3) Uani 1 1 d . . .
O10 O 0.01025(11) 0.25505(4) 0.31442(9) 0.0383(2) Uani 1 1 d . . .
C11 C 0.32291(16) 0.23906(6) 0.20185(13) 0.0327(3) Uani 1 1 d . . .
H11X H 0.4211 0.2679 0.2579 0.039 Uiso 1 1 calc R . .
H11Y H 0.2835 0.2090 0.2678 0.039 Uiso 1 1 calc R . .
C12 C 0.40620(16) 0.19901(5) 0.10411(12) 0.0277(3) Uani 1 1 d . . .
C13 C 0.58487(17) 0.21152(6) 0.08895(14) 0.0362(3) Uani 1 1 d . . .
H13 H 0.6540 0.2472 0.1378 0.043 Uiso 1 1 calc R . .
C14 C 0.66261(17) 0.17282(6) 0.00409(14) 0.0393(3) Uani 1 1 d . . .
H14 H 0.7849 0.1820 -0.0044 0.047 Uiso 1 1 calc R . .
C15 C 0.56452(17) 0.12078(6) -0.06889(14) 0.0360(3) Uani 1 1 d . . .
H15 H 0.6188 0.0944 -0.1276 0.043 Uiso 1 1 calc R . .
C16 C 0.38620(16) 0.10734(5) -0.05571(13) 0.0299(3) Uani 1 1 d . . .
C17 C 0.30872(15) 0.14640(5) 0.03191(12) 0.0262(3) Uani 1 1 d . . .
O18 O 0.27609(11) 0.05700(4) -0.12234(9) 0.0416(2) Uani 1 1 d . . .
C19 C 0.3566(2) 0.01299(6) -0.20325(14) 0.0478(4) Uani 1 1 d . . .
H19X H 0.3903 0.0371 -0.2794 0.072 Uiso 1 1 calc R . .
H19Y H 0.2663 -0.0213 -0.2430 0.072 Uiso 1 1 calc R . .
H19Z H 0.4685 -0.0070 -0.1430 0.072 Uiso 1 1 calc R . .
O20 O 0.12880(10) 0.13447(4) 0.04375(9) 0.0324(2) Uani 1 1 d . . .
C21 C 0.11549(19) 0.08010(7) 0.13269(16) 0.0507(4) Uani 1 1 d . . .
H21X H 0.1532 0.0399 0.0928 0.076 Uiso 1 1 calc R . .
H21Y H -0.0134 0.0757 0.1398 0.076 Uiso 1 1 calc R . .
H21Z H 0.1976 0.0875 0.2262 0.076 Uiso 1 1 calc R . .
H5 H 0.0815(15) 0.2588(5) 0.0473(13) 0.028(3) Uiso 1 1 d . . .

loop_
_atom_site_aniso_label
_atom_site_aniso_U_11
_atom_site_aniso_U_22
_atom_site_aniso_U_33
_atom_site_aniso_U_23
_atom_site_aniso_U_13
_atom_site_aniso_U_12
O1 0.0352(5) 0.0355(5) 0.0288(5) 0.0002(4) 0.0139(4) -0.0005(4)
C2 0.0328(7) 0.0287(6) 0.0330(7) 0.0018(5) 0.0149(6) -0.0002(5)
O3 0.0339(5) 0.0263(4) 0.0434(5) 0.0029(4) 0.0174(4) -0.0007(4)
C4 0.0335(7) 0.0290(6) 0.0288(7) -0.0021(5) 0.0109(5) -0.0016(5)
C5 0.0301(6) 0.0257(6) 0.0216(6) -0.0011(5) 0.0041(5) -0.0025(5)
C6 0.0300(7) 0.0307(6) 0.0223(6) -0.0039(5) 0.0035(5) -0.0092(5)
C7 0.0477(8) 0.0338(7) 0.0551(9) -0.0057(7) 0.0212(7) 0.0049(6)
C8 0.0361(7) 0.0349(7) 0.0335(7) 0.0023(6) 0.0089(6) 0.0030(6)
O9 0.0364(5) 0.0410(5) 0.0600(7) 0.0044(5) 0.0250(5) -0.0027(4)
O10 0.0416(6) 0.0464(5) 0.0269(5) 0.0078(4) 0.0083(4) -0.0092(4)
C11 0.0347(7) 0.0318(6) 0.0282(7) -0.0001(5) 0.0015(5) 0.0002(5)
C12 0.0268(6) 0.0273(6) 0.0262(6) 0.0055(5) 0.0014(5) 0.0016(5)
C13 0.0284(7) 0.0337(7) 0.0422(8) 0.0064(6) 0.0007(6) -0.0031(5)
C14 0.0245(7) 0.0428(8) 0.0514(9) 0.0115(7) 0.0108(6) 0.0009(6)
C15 0.0348(7) 0.0367(7) 0.0392(8) 0.0078(6) 0.0140(6) 0.0105(6)
C16 0.0307(7) 0.0259(6) 0.0312(7) 0.0040(5) 0.0042(5) 0.0028(5)
C17 0.0228(6) 0.0262(6) 0.0287(7) 0.0062(5) 0.0051(5) 0.0019(5)
O18 0.0417(5) 0.0344(5) 0.0491(6) -0.0127(4) 0.0123(4) -0.0004(4)
C19 0.0635(10) 0.0339(7) 0.0467(9) -0.0062(7) 0.0152(7) 0.0090(7)
O20 0.0258(5) 0.0308(4) 0.0414(5) 0.0040(4) 0.0098(4) -0.0020(3)
C21 0.0456(9) 0.0423(8) 0.0703(11) 0.0166(8) 0.0257(8) -0.0036(7)

loop_
_atom_type_symbol
_atom_type_description
_atom_type_scat_dispersion_real
_atom_type_scat_dispersion_imag
_atom_type_scat_source
C C 0.0033 0.0016 'International Tables Vol C Tables 4.2.6.8 and 6.1.1.4'
H H 0.0000 0.0000 'International Tables Vol C Tables 4.2.6.8 and 6.1.1.4'
O O 0.0106 0.0060 'International Tables Vol C Tables 4.2.6.8 and 6.1.1.4'

loop_
_geom_angle_atom_site_label_1
_geom_angle_atom_site_label_2
_geom_angle_atom_site_label_3
_geom_angle
_geom_angle_site_symmetry_1
_geom_angle_site_symmetry_3
_geom_angle_publ_flag
C6 O1 C2 120.92(9) . . ?
O1 C2 O3 110.36(9) . . ?
O1 C2 C8 110.73(9) . . ?
O3 C2 C8 110.92(10) . . ?
O1 C2 C7 105.04(10) . . ?
O3 C2 C7 105.67(9) . . ?
C8 C2 C7 113.86(11) . . ?
C4 O3 C2 121.16(9) . . ?
O9 C4 O3 118.36(11) . . ?
O9 C4 C5 124.70(11) . . ?
O3 C4 C5 116.93(10) . . ?
C4 C5 C6 112.02(10) . . ?
C4 C5 C11 113.45(10) . . ?
C6 C5 C11 111.91(10) . . ?
O10 C6 O1 118.63(10) . . ?
O10 C6 C5 123.98(11) . . ?
O1 C6 C5 117.38(10) . . ?
C12 C11 C5 115.03(10) . . ?
C17 C12 C13 118.29(11) . . ?
C17 C12 C11 120.21(10) . . ?
C13 C12 C11 121.42(11) . . ?
C14 C13 C12 120.91(12) . . ?
C13 C14 C15 120.73(12) . . ?
C14 C15 C16 119.49(12) . . ?
O18 C16 C15 124.71(11) . . ?
O18 C16 C17 115.77(10) . . ?
C15 C16 C17 119.52(11) . . ?
C12 C17 O20 118.71(10) . . ?
C12 C17 C16 121.06(10) . . ?
O20 C17 C16 120.19(10) . . ?
C16 O18 C19 117.16(10) . . ?
C17 O20 C21 113.71(9) . . ?

loop_
_geom_bond_atom_site_label_1
_geom_bond_atom_site_label_2
_geom_bond_distance
_geom_bond_site_symmetry_2
_geom_bond_publ_flag
O1 C6 1.3469(14) . ?
O1 C2 1.4422(14) . ?
C2 O3 1.4462(13) . ?
C2 C8 1.5021(17) . ?
C2 C7 1.5091(16) . ?
O3 C4 1.3553(13) . ?
C4 O9 1.2006(13) . ?
C4 C5 1.5068(16) . ?
C5 C6 1.5118(16) . ?
C5 C11 1.5401(16) . ?
C6 O10 1.1999(13) . ?
C11 C12 1.5086(16) . ?
C12 C17 1.3873(15) . ?
C12 C13 1.3934(16) . ?
C13 C14 1.3775(18) . ?
C14 C15 1.3832(18) . ?
C15 C16 1.3878(16) . ?
C16 O18 1.3731(14) . ?
C16 C17 1.4002(16) . ?
C17 O20 1.3893(12) . ?
O18 C19 1.4279(14) . ?
O20 C21 1.4334(14) . ?

loop_
_cod_related_entry_id
_cod_related_entry_database
_cod_related_entry_code
1 ChemSpider 9452826
